data_7049069
loop_
_publ_author_name
'Janicki, Rafa\/l'
'Mondry, Anna'

_publ_section_title
;
 Structural and thermodynamic aspects of hydration of Gd(iii) systems.
;
_journal_issue 10
_journal_name_full 'Dalton transactions (Cambridge, England : 2003)'
_journal_page_first 3380
_journal_page_last 3391
_journal_paper_doi 10.1039/c8dt04869j
_journal_volume 48
_journal_year 2019
_chemical_formula_sum 'C12 H40 Cl Lu N8 O20'
_chemical_formula_weight 826.94
_space_group_crystal_system triclinic
_space_group_IT_number 2
_space_group_name_Hall '-P 1'
_space_group_name_H-M_alt 'P -1'
_symmetry_space_group_name_Hall '-P 1'
_symmetry_space_group_name_H-M 'P -1'
_atom_sites_solution_hydrogens mixed
_audit_creation_method SHELXL-2018/1
_audit_update_record
;
2019-01-26 deposited with the CCDC.
2019-02-08 downloaded from the CCDC.
;
_cell_angle_alpha 90.70(2)
_cell_angle_beta 91.64(2)
_cell_angle_gamma 110.49(3)
_cell_formula_units_Z 2
_cell_length_a 11.064(3)
_cell_length_b 11.133(3)
_cell_length_c 13.009(4)
_cell_measurement_reflns_used 11554
_cell_measurement_temperature 100(2)
_cell_measurement_theta_max 36.8664
_cell_measurement_theta_min 3.1339
_cell_volume 1500.0(8)
_computing_data_collection
;
CrysAlisPro, Agilent Technologies,
Version 1.171.36.20 (release 27-06-2012 CrysAlis171 .NET)
(compiled Jul 11 2012,15:38:31)
;
_computing_molecular_graphics
;
DIAMOND-Visual Crystal Structure Information System,     CRYSTALIMPACT, Postfach 1251, 53002 Bonn, Germany
;
_computing_publication_material cifpub
_computing_structure_refinement 'SHELXL-2018/1 (Sheldrick, 2018)'
_computing_structure_solution 'G. M. Sheldrick, Acta Cryst. (2008), A64, 112-122.'
_diffrn_ambient_temperature 100(2)
_diffrn_detector_area_resol_mean 8.3359
_diffrn_measured_fraction_theta_full 0.991
_diffrn_measured_fraction_theta_max 0.983
_diffrn_measurement_device_type 'Xcalibur, Sapphire2, large Be window'
_diffrn_radiation_type MoK\a
_diffrn_radiation_wavelength 0.71073
_diffrn_reflns_av_R_equivalents 0.0523
_diffrn_reflns_av_unetI/netI 0.0648
_diffrn_reflns_Laue_measured_fraction_full 0.991
_diffrn_reflns_Laue_measured_fraction_max 0.983
_diffrn_reflns_limit_h_max 14
_diffrn_reflns_limit_h_min -13
_diffrn_reflns_limit_k_max 14
_diffrn_reflns_limit_k_min -14
_diffrn_reflns_limit_l_max 14
_diffrn_reflns_limit_l_min -16
_diffrn_reflns_number 12699
_diffrn_reflns_point_group_measured_fraction_full 0.991
_diffrn_reflns_point_group_measured_fraction_max 0.983
_diffrn_reflns_theta_full 25.242
_diffrn_reflns_theta_max 27.487
_diffrn_reflns_theta_min 3.134
_diffrn_source 'fine-focus sealed X-ray tube'
_exptl_absorpt_coefficient_mu 3.473
_exptl_absorpt_correction_T_max 0.673
_exptl_absorpt_correction_T_min 0.437
_exptl_absorpt_correction_type analytical
_exptl_absorpt_process_details
;
CrysAlis RED, Oxford Diffraction Ltd.,
Version 1.171.33.66 (release 28-04-2010 CrysAlis171 .NET)
(compiled Apr 28 2010,14:27:37)
Analytical numeric absorption correction using a multifaceted crystal
            model based on expressions derived by R.C. Clark & J.S. Reid.
(Clark, R. C. & Reid, J. S. (1995). Acta Cryst. A51, 887-897)
;
_exptl_crystal_colour colourless
_exptl_crystal_density_diffrn 1.831
_exptl_crystal_description irregular
_exptl_crystal_F_000 832
_exptl_crystal_size_max 0.522
_exptl_crystal_size_mid 0.368
_exptl_crystal_size_min 0.216
_refine_diff_density_max 1.992
_refine_diff_density_min -3.142
_refine_diff_density_rms 0.239
_refine_ls_extinction_method none
_refine_ls_goodness_of_fit_ref 0.975
_refine_ls_hydrogen_treatment mixed
_refine_ls_matrix_type full
_refine_ls_number_parameters 425
_refine_ls_number_reflns 6777
_refine_ls_number_restraints 26
_refine_ls_restrained_S_all 0.973
_refine_ls_R_factor_all 0.0516
_refine_ls_R_factor_gt 0.0490
_refine_ls_shift/su_max 0.001
_refine_ls_shift/su_mean 0.000
_refine_ls_structure_factor_coef Fsqd
_refine_ls_weighting_details 'w=1/[\s^2^(Fo^2^)+(0.1000P)^2^] where P=(Fo^2^+2Fc^2^)/3'
_refine_ls_weighting_scheme calc
_refine_ls_wR_factor_gt 0.1283
_refine_ls_wR_factor_ref 0.1319
_reflns_Friedel_coverage 0.000
_reflns_number_gt 6293
_reflns_number_total 6777
_reflns_threshold_expression 'I > 2\s(I)'
_cod_data_source_file c8dt04869j2.cif
_cod_data_source_block glutbabs
_cod_depositor_comments 'Adding full bibliography for 7049065--7049074.cif.'
_cod_database_code 7049069
_shelx_shelxl_version_number 2018/1
_shelx_space_group_comment
;
The symmetry employed for this shelxl refinement is uniquely defined
by the following loop, which should always be used as a source of
symmetry information in preference to the above space-group names.
They are only intended as comments.
;

loop_
_space_group_symop_operation_xyz
'x, y, z'
'-x, -y, -z'

loop_
_atom_site_label
_atom_site_type_symbol
_atom_site_fract_x
_atom_site_fract_y
_atom_site_fract_z
_atom_site_U_iso_or_equiv
_atom_site_adp_type
_atom_site_occupancy
_atom_site_site_symmetry_order
_atom_site_calc_flag
_atom_site_refinement_flags_posn
_atom_site_refinement_flags_adp
_atom_site_refinement_flags_occupancy
Lu Lu 0.61154(2) 0.73712(2) 0.71066(2) 0.01183(10) Uani 1 1 d . . .
Cl1 Cl 1.01198(12) 0.66022(12) 0.33259(9) 0.0187(2) Uani 1 1 d . . .
O3 O 0.6091(3) 0.9277(3) 0.6532(3) 0.0151(7) Uani 1 1 d . . .
O7 O 0.6609(4) 1.0734(4) 0.5304(3) 0.0203(8) Uani 1 1 d . . .
O4 O 0.7523(3) 0.8077(3) 0.8421(2) 0.0150(7) Uani 1 1 d . . .
O8 O 0.9480(4) 0.9156(4) 0.9095(3) 0.0282(9) Uani 1 1 d . . .
O2 O 0.6142(3) 0.6854(3) 0.5449(3) 0.0173(7) Uani 1 1 d . . .
O6 O 0.6560(4) 0.5791(4) 0.4149(3) 0.0218(8) Uani 1 1 d . . .
O1 O 0.5428(3) 0.5422(3) 0.7840(3) 0.0160(7) Uani 1 1 d . . .
O5 O 0.5769(4) 0.3754(4) 0.8567(3) 0.0225(8) Uani 1 1 d . . .
O11 O 0.9668(4) 0.5641(4) 0.2503(3) 0.0310(9) Uani 1 1 d . . .
O12 O 1.1444(4) 0.7389(4) 0.3163(3) 0.0278(9) Uani 1 1 d . . .
O13 O 0.9343(4) 0.7402(4) 0.3336(3) 0.0278(9) Uani 1 1 d . . .
O14 O 1.0054(5) 0.5972(5) 0.4291(3) 0.0387(11) Uani 1 1 d . . .
OW1 O 1.2035(4) 0.7382(4) 0.5931(3) 0.0212(8) Uani 1 1 d D . .
OW2 O 0.7935(4) 1.0072(4) 0.1201(3) 0.0250(8) Uani 1 1 d D . .
OW3 O 0.2289(4) 0.7614(4) 0.8160(3) 0.0271(9) Uani 1 1 d D . .
OW4 O 1.2717(4) 0.7677(4) 0.1254(3) 0.0235(8) Uani 1 1 d D . .
OW5 O 0.6140(4) 0.9985(4) 0.9611(3) 0.0206(8) Uani 1 1 d D . .
OW6 O 1.0912(5) 0.6172(6) -0.0241(5) 0.0538(15) Uani 1 1 d D . .
OW7 O 0.4970(3) 0.7892(3) 0.8394(3) 0.0177(7) Uani 1 1 d D . .
OW8 O 0.3945(3) 0.6535(4) 0.6622(3) 0.0190(7) Uiso 1 1 d D . .
N2 N 0.8324(4) 0.8844(4) 0.6475(3) 0.0138(8) Uani 1 1 d . . .
N1 N 0.7628(4) 0.6126(4) 0.6818(3) 0.0143(8) Uani 1 1 d . . .
N11 N 0.5698(4) 0.9562(5) 0.2674(4) 0.0219(10) Uani 1 1 d . . .
H11A H 0.509077 0.983867 0.283165 0.026 Uiso 1 1 calc R U .
H11B H 0.620276 0.990869 0.218601 0.026 Uiso 1 1 calc R U .
N12 N 0.6806(5) 0.8173(5) 0.2936(4) 0.0213(9) Uani 1 1 d . . .
H12A H 0.691563 0.755063 0.326416 0.026 Uiso 1 1 calc R U .
H12B H 0.730697 0.852485 0.244730 0.026 Uiso 1 1 calc R U .
N13 N 0.5078(4) 0.8058(4) 0.3939(3) 0.0192(9) Uani 1 1 d . . .
H13A H 0.447058 0.833511 0.409673 0.023 Uiso 1 1 calc R U .
H13B H 0.517961 0.743397 0.426950 0.023 Uiso 1 1 calc R U .
N21 N 0.7193(5) 0.5608(5) 0.1503(4) 0.0256(10) Uani 1 1 d . . .
H21A H 0.641296 0.528777 0.170260 0.031 Uiso 1 1 calc R U .
H21B H 0.778190 0.535631 0.176978 0.031 Uiso 1 1 calc R U .
N22 N 0.6589(4) 0.6880(5) 0.0373(3) 0.0217(9) Uani 1 1 d . . .
H22A H 0.580693 0.656403 0.056811 0.026 Uiso 1 1 calc R U .
H22B H 0.678874 0.745187 -0.009282 0.026 Uiso 1 1 calc R U .
N23 N 0.8702(5) 0.6991(5) 0.0479(4) 0.0326(12) Uani 1 1 d . . .
H23A H 0.929353 0.674475 0.074638 0.039 Uiso 1 1 calc R U .
H23B H 0.889015 0.756245 0.001325 0.039 Uiso 1 1 calc R U .
C2 C 0.9101(5) 0.8102(5) 0.6087(4) 0.0163(10) Uani 1 1 d . . .
H2A H 0.999839 0.865739 0.607214 0.020 Uiso 1 1 calc R U .
H2B H 0.881045 0.780205 0.538873 0.020 Uiso 1 1 calc R U .
C1 C 0.8993(5) 0.6963(5) 0.6750(4) 0.0178(10) Uani 1 1 d . . .
H1A H 0.948283 0.647983 0.645674 0.021 Uiso 1 1 calc R U .
H1B H 0.935288 0.726242 0.743397 0.021 Uiso 1 1 calc R U .
C3 C 0.7512(5) 0.5247(5) 0.7679(4) 0.0169(10) Uani 1 1 d . . .
H3A H 0.809585 0.569541 0.824200 0.020 Uiso 1 1 calc R U .
H3B H 0.775834 0.453238 0.745770 0.020 Uiso 1 1 calc R U .
C4 C 0.6121(5) 0.4736(5) 0.8056(4) 0.0150(9) Uani 1 1 d . . .
C5 C 0.7161(5) 0.5366(5) 0.5851(4) 0.0176(10) Uani 1 1 d . . .
H5A H 0.651107 0.454971 0.600895 0.021 Uiso 1 1 calc R U .
H5B H 0.787414 0.519348 0.554511 0.021 Uiso 1 1 calc R U .
C6 C 0.6594(5) 0.6041(5) 0.5086(4) 0.0171(10) Uani 1 1 d . . .
C7 C 0.8075(5) 0.9655(5) 0.5670(4) 0.0153(9) Uani 1 1 d . . .
H7A H 0.800765 0.922909 0.500503 0.018 Uiso 1 1 calc R U .
H7B H 0.879577 1.046014 0.566194 0.018 Uiso 1 1 calc R U .
C8 C 0.6837(5) 0.9925(5) 0.5846(4) 0.0134(9) Uani 1 1 d . . .
C9 C 0.8967(5) 0.9641(5) 0.7384(4) 0.0159(9) Uani 1 1 d . . .
H9A H 0.869470 1.037864 0.742957 0.019 Uiso 1 1 calc R U .
H9B H 0.989351 0.995398 0.730182 0.019 Uiso 1 1 calc R U .
C10 C 0.8655(5) 0.8899(5) 0.8377(4) 0.0181(10) Uani 1 1 d . . .
C11 C 0.5856(5) 0.8593(5) 0.3187(4) 0.0173(10) Uani 1 1 d . . .
C12 C 0.7488(5) 0.6485(5) 0.0789(4) 0.0207(11) Uani 1 1 d . . .
H71 H 0.525(5) 0.855(4) 0.886(4) 0.031 Uiso 1 1 d D U .
H72 H 0.4120(14) 0.774(5) 0.830(5) 0.031 Uiso 1 1 d D U .
H81 H 0.336(4) 0.682(4) 0.632(4) 0.031 Uiso 1 1 d D U .
H82 H 0.361(5) 0.5677(8) 0.654(5) 0.031 Uiso 1 1 d D U .
H11 H 1.141(4) 0.685(4) 0.551(3) 0.031 Uiso 1 1 d D U .
H12 H 1.238(5) 0.809(3) 0.556(3) 0.031 Uiso 1 1 d D U .
H22 H 0.871(3) 1.001(6) 0.109(5) 0.031 Uiso 1 1 d D U .
H31 H 0.168(4) 0.782(6) 0.849(3) 0.031 Uiso 1 1 d D U .
H32 H 0.200(5) 0.747(6) 0.7502(14) 0.031 Uiso 1 1 d D U .
H41 H 1.248(6) 0.775(6) 0.1900(16) 0.031 Uiso 1 1 d D U .
H42 H 1.315(5) 0.713(5) 0.129(4) 0.031 Uiso 1 1 d D U .
H51 H 0.651(5) 1.075(4) 0.933(6) 0.031 Uiso 0.5 1 d D U P
H51A H 0.544(7) 1.004(8) 0.991(8) 0.031 Uiso 0.5 1 d D U P
H52 H 0.676(4) 0.989(6) 1.003(4) 0.031 Uiso 1 1 d D U .
H61 H 1.137(5) 0.642(6) 0.035(3) 0.031 Uiso 1 1 d D U .
H62 H 1.046(7) 0.533(2) -0.017(6) 0.031 Uiso 0.5 1 d D U P
H62A H 1.173(3) 0.621(9) -0.033(11) 0.031 Uiso 0.5 1 d D U P

loop_
_atom_site_aniso_label
_atom_site_aniso_U_11
_atom_site_aniso_U_22
_atom_site_aniso_U_33
_atom_site_aniso_U_23
_atom_site_aniso_U_13
_atom_site_aniso_U_12
Lu 0.01218(14) 0.01277(14) 0.01072(14) -0.00070(8) -0.00026(8) 0.00468(9)
Cl1 0.0193(6) 0.0191(6) 0.0184(6) -0.0002(5) -0.0013(4) 0.0077(5)
O3 0.0185(18) 0.0116(17) 0.0181(17) 0.0046(13) 0.0044(13) 0.0084(14)
O7 0.0204(19) 0.025(2) 0.0179(18) 0.0029(15) -0.0006(14) 0.0101(16)
O4 0.0082(15) 0.0211(18) 0.0117(16) 0.0014(13) -0.0032(12) 0.0002(13)
O8 0.023(2) 0.032(2) 0.020(2) 0.0063(17) -0.0056(16) -0.0006(18)
O2 0.0199(18) 0.0172(18) 0.0164(17) 0.0003(14) 0.0039(13) 0.0085(15)
O6 0.032(2) 0.0188(19) 0.0142(18) -0.0030(14) 0.0005(15) 0.0087(16)
O1 0.0177(18) 0.0138(17) 0.0173(17) 0.0036(14) 0.0011(13) 0.0063(14)
O5 0.0220(19) 0.023(2) 0.026(2) 0.0103(16) 0.0035(15) 0.0111(16)
O11 0.027(2) 0.032(2) 0.036(2) -0.0141(19) -0.0118(17) 0.0144(19)
O12 0.0160(19) 0.032(2) 0.031(2) -0.0051(18) 0.0027(16) 0.0027(17)
O13 0.022(2) 0.020(2) 0.043(3) 0.0035(18) 0.0055(17) 0.0095(17)
O14 0.040(3) 0.044(3) 0.027(2) 0.017(2) -0.0033(19) 0.009(2)
OW1 0.0187(19) 0.026(2) 0.0186(18) 0.0043(15) -0.0007(14) 0.0073(16)
OW2 0.0180(19) 0.030(2) 0.023(2) 0.0003(16) -0.0017(15) 0.0044(17)
OW3 0.0191(19) 0.036(2) 0.030(2) -0.0115(18) -0.0038(16) 0.0159(18)
OW4 0.024(2) 0.023(2) 0.028(2) 0.0066(16) 0.0067(16) 0.0125(17)
OW5 0.0228(19) 0.0184(19) 0.0186(18) -0.0038(14) -0.0039(14) 0.0052(15)
OW6 0.026(3) 0.058(4) 0.067(4) -0.029(3) -0.002(2) 0.003(2)
OW7 0.0121(16) 0.0191(19) 0.0193(18) -0.0064(14) 0.0007(13) 0.0023(14)
N2 0.017(2) 0.016(2) 0.0113(19) 0.0013(15) -0.0004(15) 0.0085(17)
N1 0.0129(19) 0.0113(19) 0.016(2) 0.0036(15) 0.0022(15) 0.0002(16)
N11 0.022(2) 0.026(2) 0.022(2) 0.0062(18) 0.0068(18) 0.012(2)
N12 0.023(2) 0.025(2) 0.019(2) 0.0027(18) 0.0045(18) 0.012(2)
N13 0.020(2) 0.018(2) 0.021(2) 0.0022(17) 0.0019(17) 0.0079(18)
N21 0.017(2) 0.034(3) 0.028(2) 0.012(2) 0.0010(18) 0.011(2)
N22 0.019(2) 0.028(3) 0.018(2) 0.0109(18) 0.0010(17) 0.0083(19)
N23 0.016(2) 0.036(3) 0.043(3) 0.019(2) 0.006(2) 0.006(2)
C2 0.011(2) 0.018(2) 0.018(2) 0.0020(19) 0.0057(18) 0.0038(19)
C1 0.016(2) 0.017(2) 0.021(2) -0.0006(19) 0.0035(19) 0.006(2)
C3 0.017(2) 0.018(2) 0.020(2) 0.0045(19) 0.0006(18) 0.010(2)
C4 0.017(2) 0.016(2) 0.013(2) 0.0013(18) 0.0025(18) 0.0067(19)
C5 0.022(3) 0.013(2) 0.018(2) -0.0028(18) 0.0029(19) 0.005(2)
C6 0.017(2) 0.013(2) 0.017(2) -0.0048(18) -0.0001(18) 0.0002(19)
C7 0.019(2) 0.018(2) 0.009(2) 0.0027(18) 0.0023(17) 0.006(2)
C8 0.019(2) 0.011(2) 0.011(2) 0.0031(17) -0.0033(17) 0.0063(19)
C9 0.013(2) 0.015(2) 0.017(2) -0.0009(18) -0.0009(17) 0.0016(18)
C10 0.020(2) 0.021(3) 0.012(2) -0.0019(19) -0.0035(18) 0.006(2)
C11 0.016(2) 0.018(2) 0.017(2) -0.0013(19) -0.0031(18) 0.006(2)
C12 0.018(2) 0.025(3) 0.019(3) 0.003(2) 0.0015(19) 0.007(2)

loop_
_atom_type_symbol
_atom_type_description
_atom_type_scat_dispersion_real
_atom_type_scat_dispersion_imag
_atom_type_scat_source
C C 0.0033 0.0016 'International Tables Vol C Tables 4.2.6.8 and 6.1.1.4'
H H 0.0000 0.0000 'International Tables Vol C Tables 4.2.6.8 and 6.1.1.4'
N N 0.0061 0.0033 'International Tables Vol C Tables 4.2.6.8 and 6.1.1.4'
O O 0.0106 0.0060 'International Tables Vol C Tables 4.2.6.8 and 6.1.1.4'
Cl Cl 0.1484 0.1585 'International Tables Vol C Tables 4.2.6.8 and 6.1.1.4'
Lu Lu -0.4720 5.8584 'International Tables Vol C Tables 4.2.6.8 and 6.1.1.4'

loop_
_geom_angle_atom_site_label_1
_geom_angle_atom_site_label_2
_geom_angle_atom_site_label_3
_geom_angle
O4 Lu O2 137.73(13)
O4 Lu O1 88.15(13)
O2 Lu O1 102.09(13)
O4 Lu O3 99.20(13)
O2 Lu O3 85.32(13)
O1 Lu O3 159.54(13)
O4 Lu OW7 74.90(13)
O2 Lu OW7 146.40(13)
O1 Lu OW7 83.40(13)
O3 Lu OW7 80.19(13)
O4 Lu OW8 145.00(12)
O2 Lu OW8 76.87(13)
O1 Lu OW8 76.56(13)
O3 Lu OW8 86.81(13)
OW7 Lu OW8 72.23(13)
O4 Lu N1 78.42(13)
O2 Lu N1 68.61(13)
O1 Lu N1 67.29(13)
O3 Lu N1 132.79(13)
OW7 Lu N1 140.69(13)
OW8 Lu N1 121.88(13)
O4 Lu N2 69.44(13)
O2 Lu N2 74.23(13)
O1 Lu N2 133.54(13)
O3 Lu N2 66.72(13)
OW7 Lu N2 125.39(13)
OW8 Lu N2 141.91(13)
N1 Lu N2 68.57(13)
O14 Cl1 O13 110.3(3)
O14 Cl1 O12 108.9(3)
O13 Cl1 O12 109.1(3)
O14 Cl1 O11 109.2(3)
O13 Cl1 O11 110.1(3)
O12 Cl1 O11 109.3(3)
C8 O3 Lu 123.9(3)
C10 O4 Lu 125.9(3)
C6 O2 Lu 126.1(3)
C4 O1 Lu 126.2(3)
C7 N2 C9 110.0(4)
C7 N2 C2 111.2(4)
C9 N2 C2 111.0(4)
C7 N2 Lu 107.6(3)
C9 N2 Lu 104.8(3)
C2 N2 Lu 112.0(3)
C3 N1 C1 109.0(4)
C3 N1 C5 109.3(4)
C1 N1 C5 110.7(4)
C3 N1 Lu 108.5(3)
C1 N1 Lu 113.1(3)
C5 N1 Lu 106.2(3)
N2 C2 C1 111.9(4)
N1 C1 C2 110.4(4)
N1 C3 C4 111.0(4)
O5 C4 O1 125.1(5)
O5 C4 C3 119.1(4)
O1 C4 C3 115.7(4)
N1 C5 C6 112.6(4)
O6 C6 O2 122.4(5)
O6 C6 C5 121.0(4)
O2 C6 C5 116.6(4)
N2 C7 C8 111.8(4)
O7 C8 O3 124.6(5)
O7 C8 C7 118.0(4)
O3 C8 C7 117.4(4)
N2 C9 C10 112.1(4)
O8 C10 O4 124.4(5)
O8 C10 C9 119.5(5)
O4 C10 C9 116.1(4)
N13 C11 N11 120.0(5)
N13 C11 N12 120.6(5)
N11 C11 N12 119.4(5)
N21 C12 N22 120.5(5)
N21 C12 N23 120.3(5)
N22 C12 N23 119.2(5)

loop_
_geom_bond_atom_site_label_1
_geom_bond_atom_site_label_2
_geom_bond_distance
Lu O4 2.219(3)
Lu O2 2.229(3)
Lu O1 2.266(3)
Lu O3 2.267(3)
Lu OW7 2.316(3)
Lu OW8 2.316(4)
Lu N1 2.551(4)
Lu N2 2.584(4)
Cl1 O14 1.437(4)
Cl1 O13 1.438(4)
Cl1 O12 1.443(4)
Cl1 O11 1.452(4)
O3 C8 1.280(6)
O7 C8 1.239(6)
O4 C10 1.270(6)
O8 C10 1.244(6)
O2 C6 1.269(6)
O6 C6 1.245(6)
O1 C4 1.285(6)
O5 C4 1.235(6)
N2 C7 1.472(6)
N2 C9 1.475(6)
N2 C2 1.479(6)
N1 C3 1.475(6)
N1 C1 1.477(6)
N1 C5 1.482(6)
N11 C11 1.335(7)
N12 C11 1.338(7)
N13 C11 1.326(7)
N21 C12 1.319(7)
N22 C12 1.325(7)
N23 C12 1.337(7)
C2 C1 1.514(7)
C3 C4 1.539(7)
C5 C6 1.503(7)
C7 C8 1.524(6)
C9 C10 1.524(7)
